data_4129456
loop_
_publ_author_name
'Wang, Xuan'
'Wang, Shulin'
'Xue, Weichao'
'Gong, Hegui'

_publ_section_title
;
 Nickel-Catalyzed Reductive Coupling of Aryl Bromides with Tertiary Alkyl
 Halides.
;
_journal_issue 36
_journal_name_full 'Journal of the American Chemical Society'
_journal_page_first 11562
_journal_page_last 11565
_journal_paper_doi 10.1021/jacs.5b06255
_journal_volume 137
_journal_year 2015
_chemical_absolute_configuration und
_chemical_formula_moiety 'C30 H36 N2 O7'
_chemical_formula_sum 'C30 H36 N2 O7'
_chemical_formula_weight 536.61
_space_group_IT_number 4
_space_group_name_Hall 'P 2yb'
_space_group_name_H-M_alt 'P 1 21 1'
_symmetry_cell_setting monoclinic
_symmetry_space_group_name_Hall 'P 2yb'
_symmetry_space_group_name_H-M 'P 1 21 1'
_atom_sites_solution_hydrogens geom
_atom_sites_solution_primary direct
_atom_sites_solution_secondary difmap
_audit_creation_method SHELXL-97
_cell_angle_alpha 90.00
_cell_angle_beta 113.422(13)
_cell_angle_gamma 90.00
_cell_formula_units_Z 2
_cell_length_a 10.563(12)
_cell_length_b 13.746(15)
_cell_length_c 10.995(12)
_cell_measurement_reflns_used 2891
_cell_measurement_temperature 296(2)
_cell_measurement_theta_max 25.21
_cell_measurement_theta_min 2.50
_cell_volume 1465(3)
_computing_cell_refinement 'Bruker SAINT'
_computing_data_collection 'Bruker APEX2'
_computing_data_reduction 'Bruker SAINT'
_computing_molecular_graphics 'Bruker SHELXTL'
_computing_publication_material 'Bruker SHELXTL'
_computing_structure_refinement 'SHELXL-97 (Sheldrick, 2008)'
_computing_structure_solution 'SHELXS-97 (Sheldrick, 2008)'
_diffrn_ambient_temperature 296(2)
_diffrn_measured_fraction_theta_full 0.997
_diffrn_measured_fraction_theta_max 0.997
_diffrn_measurement_device_type 'Bruker APEX-II CCD'
_diffrn_measurement_method '\f and \w scans'
_diffrn_radiation_monochromator graphite
_diffrn_radiation_source 'fine-focus sealed tube'
_diffrn_radiation_type MoK\a
_diffrn_radiation_wavelength 0.71073
_diffrn_reflns_av_R_equivalents 0.0190
_diffrn_reflns_av_sigmaI/netI 0.0359
_diffrn_reflns_limit_h_max 10
_diffrn_reflns_limit_h_min -12
_diffrn_reflns_limit_k_max 16
_diffrn_reflns_limit_k_min -16
_diffrn_reflns_limit_l_max 13
_diffrn_reflns_limit_l_min -10
_diffrn_reflns_number 7606
_diffrn_reflns_theta_full 25.05
_diffrn_reflns_theta_max 25.05
_diffrn_reflns_theta_min 2.02
_exptl_absorpt_coefficient_mu 0.087
_exptl_absorpt_correction_T_max 0.9914
_exptl_absorpt_correction_T_min 0.9762
_exptl_absorpt_correction_type multi-scan
_exptl_absorpt_process_details sadabs
_exptl_crystal_colour Colorless
_exptl_crystal_density_diffrn 1.217
_exptl_crystal_density_method 'not measured'
_exptl_crystal_description Block
_exptl_crystal_F_000 572
_exptl_crystal_size_max 0.28
_exptl_crystal_size_mid 0.13
_exptl_crystal_size_min 0.10
_refine_diff_density_max 0.137
_refine_diff_density_min -0.117
_refine_diff_density_rms 0.025
_refine_ls_abs_structure_details 'Flack H D (1983), Acta Cryst. A39, 876-881'
_refine_ls_abs_structure_Flack -0.4(8)
_refine_ls_extinction_coef 0.0215(15)
_refine_ls_extinction_expression Fc^*^=kFc[1+0.001xFc^2^\l^3^/sin(2\q)]^-1/4^
_refine_ls_extinction_method SHELXL
_refine_ls_goodness_of_fit_ref 1.032
_refine_ls_hydrogen_treatment constr
_refine_ls_matrix_type full
_refine_ls_number_parameters 361
_refine_ls_number_reflns 4873
_refine_ls_number_restraints 1
_refine_ls_restrained_S_all 1.032
_refine_ls_R_factor_all 0.0444
_refine_ls_R_factor_gt 0.0364
_refine_ls_shift/su_max 0.001
_refine_ls_shift/su_mean 0.000
_refine_ls_structure_factor_coef Fsqd
_refine_ls_weighting_details 'calc w=1/[\s^2^(Fo^2^)+(0.0402P)^2^+0.0910P] where P=(Fo^2^+2Fc^2^)/3'
_refine_ls_weighting_scheme calc
_refine_ls_wR_factor_gt 0.0812
_refine_ls_wR_factor_ref 0.0861
_reflns_number_gt 4196
_reflns_number_total 4873
_reflns_threshold_expression >2sigma(I)
_cod_data_source_file ja5b06255_si_002.cif
_cod_data_source_block 150601a_0m
_cod_depositor_comments
;
The following automatic conversions were performed:

data item '_symmetry_cell_setting' value 'Monoclinic' was changed to
'monoclinic' in accordance with the
/home/saulius/struct/COD-crude-data/automatic-downloads/DataCite-retrospective/ACS/depositions/lib/dictionaries/cif_core.dic
dictionary named 'cif_core.dic' version 2.4.2 last updated on
2011-04-26.

Automatic conversion script
Id: cif_fix_values 6909 2019-04-08 15:41:33Z antanas 
;
_cod_original_sg_symbol_Hall P2yb
_cod_original_sg_symbol_H-M P2(1)
_cod_database_code 4129456

loop_
_symmetry_equiv_pos_as_xyz
'x, y, z'
'-x, y+1/2, -z'

loop_
_atom_site_label
_atom_site_type_symbol
_atom_site_fract_x
_atom_site_fract_y
_atom_site_fract_z
_atom_site_U_iso_or_equiv
_atom_site_adp_type
_atom_site_occupancy
_atom_site_symmetry_multiplicity
_atom_site_calc_flag
_atom_site_refinement_flags
C1 C 0.0968(2) 0.87600(15) 0.58909(18) 0.0383(5) Uani 1 1 d .
C2 C -0.0353(2) 0.90147(17) 0.5718(2) 0.0474(5) Uani 1 1 d .
H2 H -0.1027 0.9136 0.4878 0.057 Uiso 1 1 calc R
C3 C -0.0646(2) 0.90843(18) 0.6842(2) 0.0545(6) Uani 1 1 d .
H3 H -0.1532 0.9251 0.6752 0.065 Uiso 1 1 calc R
C4 C 0.0358(2) 0.89103(18) 0.8087(2) 0.0526(6) Uani 1 1 d .
H4 H 0.0137 0.8960 0.8824 0.063 Uiso 1 1 calc R
C5 C 0.1690(2) 0.86627(17) 0.8260(2) 0.0467(5) Uani 1 1 d .
H5 H 0.2365 0.8556 0.9104 0.056 Uiso 1 1 calc R
C6 C 0.1998(2) 0.85774(15) 0.71458(19) 0.0378(5) Uani 1 1 d .
C7 C 0.3362(2) 0.83241(15) 0.70346(18) 0.0385(5) Uani 1 1 d .
C8 C 0.4588(2) 0.89264(16) 0.79669(19) 0.0445(5) Uani 1 1 d .
H8A H 0.5453 0.8661 0.8003 0.053 Uiso 1 1 calc R
H8B H 0.4607 0.8937 0.8856 0.053 Uiso 1 1 calc R
C9 C 0.4348(2) 0.99524(16) 0.73638(18) 0.0421(5) Uani 1 1 d .
H9 H 0.3811 1.0348 0.7730 0.051 Uiso 1 1 calc R
C10 C 0.30625(19) 0.87552(15) 0.56456(18) 0.0370(4) Uani 1 1 d .
H10 H 0.3549 0.8401 0.5187 0.044 Uiso 1 1 calc R
C11 C 0.3661(2) 0.72368(16) 0.71607(19) 0.0395(5) Uani 1 1 d .
C12 C 0.3462(2) 0.66386(16) 0.6080(2) 0.0489(6) Uani 1 1 d .
H12 H 0.3054 0.6896 0.5230 0.059 Uiso 1 1 calc R
C13 C 0.3854(2) 0.56722(17) 0.6237(2) 0.0503(6) Uani 1 1 d .
H13 H 0.3710 0.5293 0.5493 0.060 Uiso 1 1 calc R
C14 C 0.4462(2) 0.52576(16) 0.74920(19) 0.0430(5) Uani 1 1 d .
C15 C 0.4613(2) 0.58433(17) 0.8577(2) 0.0509(6) Uani 1 1 d .
H15 H 0.4987 0.5579 0.9425 0.061 Uiso 1 1 calc R
C16 C 0.4220(2) 0.68038(17) 0.8418(2) 0.0489(6) Uani 1 1 d .
H16 H 0.4327 0.7175 0.9160 0.059 Uiso 1 1 calc R
C17 C 0.5005(2) 0.42341(17) 0.7714(2) 0.0504(6) Uani 1 1 d .
C18 C 0.4901(3) 0.36283(19) 0.6551(3) 0.0668(7) Uani 1 1 d .
H18A H 0.5168 0.2972 0.6835 0.100 Uiso 1 1 calc R
H18B H 0.5501 0.3888 0.6166 0.100 Uiso 1 1 calc R
H18C H 0.3967 0.3635 0.5903 0.100 Uiso 1 1 calc R
C19 C 0.5713(2) 1.04384(17) 0.75905(19) 0.0440(5) Uani 1 1 d .
C20 C 0.7409(3) 1.1501(3) 0.8998(3) 0.0869(10) Uani 1 1 d .
H20A H 0.7375 1.1938 0.8305 0.130 Uiso 1 1 calc R
H20B H 0.8109 1.1019 0.9128 0.130 Uiso 1 1 calc R
H20C H 0.7623 1.1860 0.9805 0.130 Uiso 1 1 calc R
C21 C 0.3174(2) 1.05491(17) 0.5130(2) 0.0463(5) Uani 1 1 d .
C22 C 0.1715(3) 1.09953(19) 0.2851(2) 0.0564(6) Uani 1 1 d .
C23 C 0.2553(3) 1.1870(2) 0.2779(3) 0.0681(7) Uani 1 1 d .
H23A H 0.3353 1.1656 0.2645 0.102 Uiso 1 1 calc R
H23B H 0.2838 1.2229 0.3593 0.102 Uiso 1 1 calc R
H23C H 0.2001 1.2279 0.2055 0.102 Uiso 1 1 calc R
C24 C 0.1271(3) 1.0398(2) 0.1585(2) 0.0828(9) Uani 1 1 d .
H24A H 0.0746 0.9846 0.1654 0.124 Uiso 1 1 calc R
H24B H 0.2072 1.0179 0.1458 0.124 Uiso 1 1 calc R
H24C H 0.0712 1.0792 0.0845 0.124 Uiso 1 1 calc R
C25 C 0.0500(3) 1.1271(3) 0.3177(3) 0.0882(10) Uani 1 1 d .
H25A H 0.0821 1.1626 0.3997 0.132 Uiso 1 1 calc R
H25B H 0.0031 1.0693 0.3261 0.132 Uiso 1 1 calc R
H25C H -0.0125 1.1671 0.2481 0.132 Uiso 1 1 calc R
C26 C 0.1013(2) 0.82758(16) 0.36880(19) 0.0395(5) Uani 1 1 d .
C27 C -0.1144(2) 0.75694(19) 0.2119(2) 0.0543(6) Uani 1 1 d .
C28 C -0.0611(4) 0.6534(2) 0.2406(3) 0.0935(10) Uani 1 1 d .
H28A H -0.0640 0.6321 0.3227 0.140 Uiso 1 1 calc R
H28B H 0.0323 0.6510 0.2473 0.140 Uiso 1 1 calc R
H28C H -0.1178 0.6115 0.1701 0.140 Uiso 1 1 calc R
C29 C -0.2590(3) 0.7651(3) 0.2056(3) 0.0895(10) Uani 1 1 d .
H29A H -0.2876 0.8319 0.1931 0.134 Uiso 1 1 calc R
H29B H -0.2614 0.7415 0.2869 0.134 Uiso 1 1 calc R
H29C H -0.3203 0.7270 0.1328 0.134 Uiso 1 1 calc R
C30 C -0.1050(3) 0.7981(3) 0.0876(2) 0.0955(12) Uani 1 1 d .
H30A H -0.0121 0.7918 0.0938 0.143 Uiso 1 1 calc R
H30B H -0.1307 0.8655 0.0787 0.143 Uiso 1 1 calc R
H30C H -0.1662 0.7629 0.0115 0.143 Uiso 1 1 calc R
N1 N 0.15654(15) 0.86970(13) 0.49322(14) 0.0377(4) Uani 1 1 d .
N2 N 0.35599(18) 0.97637(13) 0.59529(15) 0.0436(4) Uani 1 1 d .
O1 O 0.55569(19) 0.39204(13) 0.88425(17) 0.0722(5) Uani 1 1 d .
O2 O 0.63927(18) 1.02864(16) 0.69626(17) 0.0717(5) Uani 1 1 d .
O3 O 0.60870(16) 1.10289(13) 0.86329(15) 0.0605(5) Uani 1 1 d .
O4 O 0.3416(2) 1.13715(13) 0.55512(15) 0.0675(5) Uani 1 1 d .
O5 O 0.25718(15) 1.02795(11) 0.38546(13) 0.0494(4) Uani 1 1 d .
O6 O 0.17013(15) 0.80313(12) 0.30920(14) 0.0523(4) Uani 1 1 d .
O7 O -0.03529(14) 0.81873(12) 0.32796(13) 0.0497(4) Uani 1 1 d .

loop_
_atom_site_aniso_label
_atom_site_aniso_U_11
_atom_site_aniso_U_22
_atom_site_aniso_U_33
_atom_site_aniso_U_23
_atom_site_aniso_U_13
_atom_site_aniso_U_12
C1 0.0452(11) 0.0362(11) 0.0355(10) -0.0040(9) 0.0180(9) -0.0040(9)
C2 0.0450(12) 0.0532(14) 0.0445(12) -0.0056(10) 0.0184(10) 0.0029(10)
C3 0.0514(13) 0.0563(16) 0.0645(15) -0.0112(12) 0.0323(12) -0.0044(11)
C4 0.0662(15) 0.0538(15) 0.0519(13) -0.0079(12) 0.0384(12) -0.0065(12)
C5 0.0607(14) 0.0436(13) 0.0378(11) -0.0053(10) 0.0218(10) -0.0074(11)
C6 0.0452(11) 0.0346(11) 0.0354(10) -0.0015(8) 0.0180(9) -0.0038(9)
C7 0.0408(11) 0.0421(12) 0.0308(10) 0.0018(9) 0.0123(8) -0.0003(9)
C8 0.0454(12) 0.0512(14) 0.0326(10) 0.0012(10) 0.0110(9) -0.0013(10)
C9 0.0427(12) 0.0481(14) 0.0344(11) -0.0027(10) 0.0140(9) -0.0021(10)
C10 0.0376(10) 0.0387(12) 0.0354(10) 0.0004(9) 0.0153(8) -0.0008(9)
C11 0.0410(11) 0.0427(12) 0.0347(11) 0.0043(9) 0.0151(9) 0.0017(9)
C12 0.0588(14) 0.0469(14) 0.0343(12) 0.0033(10) 0.0113(10) 0.0012(11)
C13 0.0628(15) 0.0467(14) 0.0382(12) -0.0028(10) 0.0169(10) -0.0011(11)
C14 0.0458(12) 0.0434(13) 0.0406(12) 0.0039(10) 0.0180(9) 0.0013(10)
C15 0.0641(15) 0.0525(15) 0.0354(12) 0.0106(10) 0.0190(10) 0.0064(12)
C16 0.0636(14) 0.0503(15) 0.0324(11) 0.0008(10) 0.0188(10) 0.0065(12)
C17 0.0493(13) 0.0475(14) 0.0556(15) 0.0034(11) 0.0223(11) -0.0010(10)
C18 0.0880(19) 0.0480(15) 0.0779(17) 0.0013(13) 0.0472(15) 0.0054(14)
C19 0.0461(12) 0.0500(14) 0.0344(11) 0.0001(10) 0.0145(9) -0.0045(11)
C20 0.0661(18) 0.104(3) 0.084(2) -0.0296(18) 0.0233(15) -0.0424(17)
C21 0.0541(13) 0.0423(14) 0.0408(12) 0.0022(11) 0.0170(10) -0.0006(11)
C22 0.0608(15) 0.0553(15) 0.0467(13) 0.0174(11) 0.0147(11) 0.0115(12)
C23 0.0778(18) 0.0650(19) 0.0644(16) 0.0271(14) 0.0313(14) 0.0130(14)
C24 0.103(2) 0.077(2) 0.0435(14) 0.0096(14) 0.0028(14) 0.0058(18)
C25 0.0706(19) 0.094(2) 0.102(2) 0.0340(19) 0.0368(18) 0.0225(17)
C26 0.0431(11) 0.0412(12) 0.0311(10) -0.0007(9) 0.0115(9) 0.0013(10)
C27 0.0500(13) 0.0686(17) 0.0383(12) -0.0160(12) 0.0113(10) -0.0100(12)
C28 0.097(2) 0.063(2) 0.112(3) -0.0194(19) 0.034(2) -0.0107(17)
C29 0.0514(16) 0.137(3) 0.0722(18) -0.032(2) 0.0164(13) -0.0164(18)
C30 0.092(2) 0.144(3) 0.0398(15) -0.0093(17) 0.0144(14) -0.030(2)
N1 0.0356(8) 0.0477(10) 0.0291(8) 0.0006(8) 0.0123(7) 0.0017(8)
N2 0.0491(10) 0.0438(11) 0.0316(9) 0.0022(8) 0.0093(8) -0.0056(8)
O1 0.0854(12) 0.0559(11) 0.0582(11) 0.0097(9) 0.0104(9) 0.0142(10)
O2 0.0622(10) 0.0997(15) 0.0660(10) -0.0206(11) 0.0390(9) -0.0155(10)
O3 0.0573(10) 0.0746(12) 0.0516(9) -0.0198(9) 0.0238(8) -0.0239(9)
O4 0.0997(14) 0.0422(10) 0.0524(10) -0.0006(8) 0.0217(9) -0.0073(9)
O5 0.0649(10) 0.0411(9) 0.0344(8) 0.0078(7) 0.0114(7) 0.0068(7)
O6 0.0490(9) 0.0712(12) 0.0409(8) -0.0123(8) 0.0224(7) -0.0012(8)
O7 0.0397(8) 0.0671(10) 0.0381(8) -0.0136(7) 0.0111(6) 0.0001(7)

loop_
_atom_type_symbol
_atom_type_description
_atom_type_scat_dispersion_real
_atom_type_scat_dispersion_imag
_atom_type_scat_source
C C 0.0033 0.0016 'International Tables Vol C Tables 4.2.6.8 and 6.1.1.4'
H H 0.0000 0.0000 'International Tables Vol C Tables 4.2.6.8 and 6.1.1.4'
N N 0.0061 0.0033 'International Tables Vol C Tables 4.2.6.8 and 6.1.1.4'
O O 0.0106 0.0060 'International Tables Vol C Tables 4.2.6.8 and 6.1.1.4'

loop_
_geom_angle_atom_site_label_1
_geom_angle_atom_site_label_2
_geom_angle_atom_site_label_3
_geom_angle
C2 C1 C6 121.98(19)
C2 C1 N1 129.32(18)
C6 C1 N1 108.57(19)
C1 C2 C3 117.8(2)
C1 C2 H2 121.1
C3 C2 H2 121.1
C4 C3 C2 121.0(2)
C4 C3 H3 119.5
C2 C3 H3 119.5
C3 C4 C5 121.1(2)
C3 C4 H4 119.4
C5 C4 H4 119.4
C4 C5 C6 118.7(2)
C4 C5 H5 120.7
C6 C5 H5 120.7
C5 C6 C1 119.4(2)
C5 C6 C7 130.14(18)
C1 C6 C7 110.41(18)
C11 C7 C6 112.52(17)
C11 C7 C8 112.28(18)
C6 C7 C8 113.21(18)
C11 C7 C10 114.78(17)
C6 C7 C10 99.28(15)
C8 C7 C10 103.87(16)
C7 C8 C9 104.84(17)
C7 C8 H8A 110.8
C9 C8 H8A 110.8
C7 C8 H8B 110.8
C9 C8 H8B 110.8
H8A C8 H8B 108.9
N2 C9 C19 110.82(17)
N2 C9 C8 102.81(17)
C19 C9 C8 110.50(17)
N2 C9 H9 110.8
C19 C9 H9 110.8
C8 C9 H9 110.8
N1 C10 N2 112.69(16)
N1 C10 C7 105.18(14)
N2 C10 C7 102.67(16)
N1 C10 H10 111.9
N2 C10 H10 111.9
C7 C10 H10 111.9
C12 C11 C16 116.9(2)
C12 C11 C7 123.18(18)
C16 C11 C7 119.83(18)
C13 C12 C11 121.7(2)
C13 C12 H12 119.1
C11 C12 H12 119.1
C12 C13 C14 121.0(2)
C12 C13 H13 119.5
C14 C13 H13 119.5
C13 C14 C15 117.6(2)
C13 C14 C17 122.7(2)
C15 C14 C17 119.68(19)
C16 C15 C14 121.3(2)
C16 C15 H15 119.4
C14 C15 H15 119.4
C15 C16 C11 121.4(2)
C15 C16 H16 119.3
C11 C16 H16 119.3
O1 C17 C18 121.1(2)
O1 C17 C14 119.5(2)
C18 C17 C14 119.3(2)
C17 C18 H18A 109.5
C17 C18 H18B 109.5
H18A C18 H18B 109.5
C17 C18 H18C 109.5
H18A C18 H18C 109.5
H18B C18 H18C 109.5
O2 C19 O3 124.3(2)
O2 C19 C9 125.3(2)
O3 C19 C9 110.37(18)
O3 C20 H20A 109.5
O3 C20 H20B 109.5
H20A C20 H20B 109.5
O3 C20 H20C 109.5
H20A C20 H20C 109.5
H20B C20 H20C 109.5
O4 C21 O5 126.8(2)
O4 C21 N2 121.6(2)
O5 C21 N2 111.6(2)
O5 C22 C25 108.3(2)
O5 C22 C23 111.6(2)
C25 C22 C23 112.5(3)
O5 C22 C24 101.4(2)
C25 C22 C24 111.7(3)
C23 C22 C24 110.9(2)
C22 C23 H23A 109.5
C22 C23 H23B 109.5
H23A C23 H23B 109.5
C22 C23 H23C 109.5
H23A C23 H23C 109.5
H23B C23 H23C 109.5
C22 C24 H24A 109.5
C22 C24 H24B 109.5
H24A C24 H24B 109.5
C22 C24 H24C 109.5
H24A C24 H24C 109.5
H24B C24 H24C 109.5
C22 C25 H25A 109.5
C22 C25 H25B 109.5
H25A C25 H25B 109.5
C22 C25 H25C 109.5
H25A C25 H25C 109.5
H25B C25 H25C 109.5
O6 C26 O7 126.66(19)
O6 C26 N1 123.16(19)
O7 C26 N1 110.18(16)
O7 C27 C29 102.21(19)
O7 C27 C28 108.8(2)
C29 C27 C28 111.4(3)
O7 C27 C30 110.2(2)
C29 C27 C30 111.1(2)
C28 C27 C30 112.6(3)
C27 C28 H28A 109.5
C27 C28 H28B 109.5
H28A C28 H28B 109.5
C27 C28 H28C 109.5
H28A C28 H28C 109.5
H28B C28 H28C 109.5
C27 C29 H29A 109.5
C27 C29 H29B 109.5
H29A C29 H29B 109.5
C27 C29 H29C 109.5
H29A C29 H29C 109.5
H29B C29 H29C 109.5
C27 C30 H30A 109.5
C27 C30 H30B 109.5
H30A C30 H30B 109.5
C27 C30 H30C 109.5
H30A C30 H30C 109.5
H30B C30 H30C 109.5
C26 N1 C1 128.20(17)
C26 N1 C10 119.64(15)
C1 N1 C10 107.54(16)
C21 N2 C9 117.23(19)
C21 N2 C10 127.43(18)
C9 N2 C10 114.25(16)
C19 O3 C20 115.93(19)
C21 O5 C22 119.27(18)
C26 O7 C27 120.36(16)

loop_
_geom_bond_atom_site_label_1
_geom_bond_atom_site_label_2
_geom_bond_distance
C1 C2 1.377(3)
C1 C6 1.399(3)
C1 N1 1.430(3)
C2 C3 1.391(3)
C2 H2 0.9300
C3 C4 1.379(4)
C3 H3 0.9300
C4 C5 1.385(4)
C4 H4 0.9300
C5 C6 1.392(3)
C5 H5 0.9300
C6 C7 1.535(3)
C7 C11 1.522(3)
C7 C8 1.535(3)
C7 C10 1.549(3)
C8 C9 1.536(3)
C8 H8A 0.9700
C8 H8B 0.9700
C9 N2 1.463(3)
C9 C19 1.517(3)
C9 H9 0.9800
C10 N1 1.462(3)
C10 N2 1.473(3)
C10 H10 0.9800
C11 C12 1.390(3)
C11 C16 1.402(3)
C12 C13 1.382(3)
C12 H12 0.9300
C13 C14 1.392(3)
C13 H13 0.9300
C14 C15 1.395(3)
C14 C17 1.502(3)
C15 C16 1.374(3)
C15 H15 0.9300
C16 H16 0.9300
C17 O1 1.221(3)
C17 C18 1.493(4)
C18 H18A 0.9600
C18 H18B 0.9600
C18 H18C 0.9600
C19 O2 1.196(3)
C19 O3 1.330(3)
C20 O3 1.445(3)
C20 H20A 0.9600
C20 H20B 0.9600
C20 H20C 0.9600
C21 O4 1.210(3)
C21 O5 1.341(3)
C21 N2 1.363(3)
C22 O5 1.487(3)
C22 C25 1.513(4)
C22 C23 1.513(4)
C22 C24 1.520(4)
C23 H23A 0.9600
C23 H23B 0.9600
C23 H23C 0.9600
C24 H24A 0.9600
C24 H24B 0.9600
C24 H24C 0.9600
C25 H25A 0.9600
C25 H25B 0.9600
C25 H25C 0.9600
C26 O6 1.204(3)
C26 O7 1.336(3)
C26 N1 1.383(3)
C27 O7 1.483(3)
C27 C29 1.505(4)
C27 C28 1.517(4)
C27 C30 1.519(4)
C28 H28A 0.9600
C28 H28B 0.9600
C28 H28C 0.9600
C29 H29A 0.9600
C29 H29B 0.9600
C29 H29C 0.9600
C30 H30A 0.9600
C30 H30B 0.9600
C30 H30C 0.9600

loop_
_geom_torsion_atom_site_label_1
_geom_torsion_atom_site_label_2
_geom_torsion_atom_site_label_3
_geom_torsion_atom_site_label_4
_geom_torsion
C6 C1 C2 C3 -0.2(3)
N1 C1 C2 C3 -175.6(2)
C1 C2 C3 C4 0.5(3)
C2 C3 C4 C5 0.1(4)
C3 C4 C5 C6 -0.9(3)
C4 C5 C6 C1 1.2(3)
C4 C5 C6 C7 179.5(2)
C2 C1 C6 C5 -0.6(3)
N1 C1 C6 C5 175.64(18)
C2 C1 C6 C7 -179.3(2)
N1 C1 C6 C7 -3.0(2)
C5 C6 C7 C11 79.2(3)
C1 C6 C7 C11 -102.29(19)
C5 C6 C7 C8 -49.4(3)
C1 C6 C7 C8 129.07(19)
C5 C6 C7 C10 -158.9(2)
C1 C6 C7 C10 19.5(2)
C11 C7 C8 C9 159.22(17)
C6 C7 C8 C9 -72.0(2)
C10 C7 C8 C9 34.6(2)
C7 C8 C9 N2 -27.8(2)
C7 C8 C9 C19 -146.12(17)
C11 C7 C10 N1 91.7(2)
C6 C7 C10 N1 -28.46(19)
C8 C7 C10 N1 -145.31(16)
C11 C7 C10 N2 -150.20(17)
C6 C7 C10 N2 89.62(18)
C8 C7 C10 N2 -27.2(2)
C6 C7 C11 C12 102.3(2)
C8 C7 C11 C12 -128.6(2)
C10 C7 C11 C12 -10.3(3)
C6 C7 C11 C16 -80.5(2)
C8 C7 C11 C16 48.6(3)
C10 C7 C11 C16 166.93(18)
C16 C11 C12 C13 -2.9(3)
C7 C11 C12 C13 174.3(2)
C11 C12 C13 C14 0.3(4)
C12 C13 C14 C15 2.3(3)
C12 C13 C14 C17 -175.0(2)
C13 C14 C15 C16 -2.2(3)
C17 C14 C15 C16 175.2(2)
C14 C15 C16 C11 -0.5(4)
C12 C11 C16 C15 3.0(3)
C7 C11 C16 C15 -174.3(2)
C13 C14 C17 O1 178.3(2)
C15 C14 C17 O1 1.1(3)
C13 C14 C17 C18 0.2(3)
C15 C14 C17 C18 -177.0(2)
N2 C9 C19 O2 -34.4(3)
C8 C9 C19 O2 78.9(3)
N2 C9 C19 O3 148.53(19)
C8 C9 C19 O3 -98.2(2)
O6 C26 N1 C1 -160.1(2)
O7 C26 N1 C1 19.7(3)
O6 C26 N1 C10 -7.3(3)
O7 C26 N1 C10 172.46(16)
C2 C1 N1 C26 -45.3(4)
C6 C1 N1 C26 138.8(2)
C2 C1 N1 C10 159.4(2)
C6 C1 N1 C10 -16.5(2)
N2 C10 N1 C26 120.1(2)
C7 C10 N1 C26 -128.8(2)
N2 C10 N1 C1 -82.12(19)
C7 C10 N1 C1 29.0(2)
O4 C21 N2 C9 -3.3(3)
O5 C21 N2 C9 174.33(17)
O4 C21 N2 C10 164.0(2)
O5 C21 N2 C10 -18.3(3)
C19 C9 N2 C21 -62.1(2)
C8 C9 N2 C21 179.80(17)
C19 C9 N2 C10 128.89(19)
C8 C9 N2 C10 10.8(2)
N1 C10 N2 C21 -44.6(3)
C7 C10 N2 C21 -157.3(2)
N1 C10 N2 C9 123.03(17)
C7 C10 N2 C9 10.4(2)
O2 C19 O3 C20 -0.1(4)
C9 C19 O3 C20 177.0(2)
O4 C21 O5 C22 -20.8(3)
N2 C21 O5 C22 161.75(18)
C25 C22 O5 C21 -63.0(3)
C23 C22 O5 C21 61.3(3)
C24 C22 O5 C21 179.3(2)
O6 C26 O7 C27 13.1(3)
N1 C26 O7 C27 -166.68(18)
C29 C27 O7 C26 177.8(2)
C28 C27 O7 C26 59.9(3)
C30 C27 O7 C26 -64.1(3)
